data_1551636
loop_
_publ_author_name
'MIKURIYA, Masahiro'
'YANO, Mari'
'TAKAHASHI, Naoya'
'YOSHIOKA, Daisuke'
'TANAKA, Hidekazu'
'HANDA, Makoto'

_publ_section_title
;
 Synthesis and Crystal Structure of a Chain Complex of Copper(II) Pivalate
 and 1,2-Bis(4-pyridyl)ethane in Relation to Adsorption Property for
 N&lt;sub&gt;2&lt;/sub&gt;
;
_journal_issue 0
_journal_name_full 'X-ray Structure Analysis Online'
_journal_page_first 47
_journal_paper_doi 10.2116/xraystruct.31.47
_journal_volume 31
_journal_year 2015
_chemical_formula_sum 'C32 H48 Cu2 N2 O8'
_chemical_formula_weight 715.80
_space_group_IT_number 15
_space_group_name_Hall '-C 2yc'
_space_group_name_H-M_alt 'C 1 2/c 1'
_symmetry_cell_setting monoclinic
_symmetry_space_group_name_Hall '-C 2yc'
_symmetry_space_group_name_H-M 'C 1 2/c 1'
_atom_sites_solution_hydrogens geom
_atom_sites_solution_primary direct
_atom_sites_solution_secondary difmap
_audit_creation_method SHELXL-97
_cell_angle_alpha 90.00
_cell_angle_beta 99.716(3)
_cell_angle_gamma 90.00
_cell_formula_units_Z 4
_cell_length_a 21.267(3)
_cell_length_b 18.250(2)
_cell_length_c 10.1715(13)
_cell_measurement_temperature 293(2)
_cell_volume 3891.2(9)
_computing_cell_refinement 'Bruker SMART'
_computing_data_collection 'Bruker SMART'
_computing_data_reduction 'Bruker SAINT'
_computing_molecular_graphics 'Bruker SHELXL'
_computing_publication_material 'Bruker SHELXL'
_computing_structure_refinement 'SHELXL-97 (Sheldrick, 1997)'
_computing_structure_solution 'SHELXS-97 (Sheldrick, 1997)'
_diffrn_ambient_temperature 293(2)
_diffrn_measured_fraction_theta_full 0.999
_diffrn_measured_fraction_theta_max 0.906
_diffrn_measurement_device_type 'CCD area detector'
_diffrn_measurement_method 'phi and omega scans'
_diffrn_radiation_monochromator graphite
_diffrn_radiation_source 'fine-focus sealed tube'
_diffrn_radiation_type MoK\a
_diffrn_radiation_wavelength 0.71073
_diffrn_reflns_av_R_equivalents 0.0367
_diffrn_reflns_av_sigmaI/netI 0.0766
_diffrn_reflns_limit_h_max 24
_diffrn_reflns_limit_h_min -27
_diffrn_reflns_limit_k_max 24
_diffrn_reflns_limit_k_min -23
_diffrn_reflns_limit_l_max 8
_diffrn_reflns_limit_l_min -13
_diffrn_reflns_number 11962
_diffrn_reflns_theta_full 25.00
_diffrn_reflns_theta_max 28.60
_diffrn_reflns_theta_min 1.48
_exptl_absorpt_coefficient_mu 1.137
_exptl_absorpt_correction_T_max 0.8757
_exptl_absorpt_correction_T_min 0.6468
_exptl_absorpt_correction_type multi-scan
_exptl_absorpt_process_details SADABS
_exptl_crystal_colour green
_exptl_crystal_density_diffrn 1.222
_exptl_crystal_density_method 'not measured'
_exptl_crystal_description plate
_exptl_crystal_F_000 1504
_exptl_crystal_size_max 0.42
_exptl_crystal_size_mid 0.12
_exptl_crystal_size_min 0.12
_refine_diff_density_max 0.581
_refine_diff_density_min -0.371
_refine_diff_density_rms 0.060
_refine_ls_extinction_method none
_refine_ls_goodness_of_fit_ref 0.828
_refine_ls_hydrogen_treatment constr
_refine_ls_matrix_type full
_refine_ls_number_parameters 199
_refine_ls_number_reflns 4516
_refine_ls_number_restraints 0
_refine_ls_restrained_S_all 0.828
_refine_ls_R_factor_all 0.1030
_refine_ls_R_factor_gt 0.0509
_refine_ls_shift/su_max 0.001
_refine_ls_shift/su_mean 0.000
_refine_ls_structure_factor_coef Fsqd
_refine_ls_weighting_details 'calc w=1/[\s^2^(Fo^2^)+(0.0660P)^2^+0.0000P] where P=(Fo^2^+2Fc^2^)/3'
_refine_ls_weighting_scheme calc
_refine_ls_wR_factor_gt 0.1228
_refine_ls_wR_factor_ref 0.1360
_reflns_number_gt 2233
_reflns_number_total 4516
_reflns_threshold_expression >2sigma(I)
_cod_data_source_file 31_47_1.txt
_cod_data_source_block cury91
_cod_depositor_comments
;
The following automatic conversions were performed:

'_symmetry_cell_setting' value 'Monoclinic' changed to 'monoclinic'
according to
/home/andrius/struct/COD-crude-data/automatic-downloads/current/J-STAGE/lib/dictionaries/cif_core.dic
dictionary named 'cif_core.dic' version 2.4.2 from 2011-04-26.

Automatic conversion script
Id: cif_fix_values 6524 2018-11-02 12:15:13Z antanas 
;
_cod_original_sg_symbol_H-M C2/c
_cod_database_code 1551636

loop_
_symmetry_equiv_pos_as_xyz
'x, y, z'
'-x, y, -z+1/2'
'x+1/2, y+1/2, z'
'-x+1/2, y+1/2, -z+1/2'
'-x, -y, -z'
'x, -y, z-1/2'
'-x+1/2, -y+1/2, -z'
'x+1/2, -y+1/2, z-1/2'

loop_
_atom_site_label
_atom_site_type_symbol
_atom_site_fract_x
_atom_site_fract_y
_atom_site_fract_z
_atom_site_U_iso_or_equiv
_atom_site_adp_type
_atom_site_occupancy
_atom_site_symmetry_multiplicity
_atom_site_calc_flag
_atom_site_refinement_flags
Cu1 Cu 0.21254(2) 0.20483(2) 0.92301(4) 0.0694(2) Uani 1 1 d .
O1 O 0.16547(13) 0.19633(16) 1.0724(3) 0.0932(9) Uani 1 1 d .
O2 O 0.27137(13) 0.22609(16) 0.7990(2) 0.0900(9) Uani 1 1 d .
O3 O 0.16595(14) 0.29520(16) 0.8687(3) 0.0947(9) Uani 1 1 d .
O4 O 0.27040(13) 0.12717(15) 1.0035(3) 0.0913(9) Uani 1 1 d .
N1 N 0.14919(14) 0.13753(18) 0.7813(3) 0.0684(9) Uani 1 1 d .
C1 C 0.1818(2) 0.2319(2) 1.1790(4) 0.0823(12) Uani 1 1 d .
C2 C 0.1437(3) 0.2214(4) 1.2893(5) 0.122(2) Uani 1 1 d .
C3 C 0.1876(4) 0.1675(6) 1.3919(7) 0.263(6) Uani 1 1 d .
H3A H 0.1670 0.1580 1.4671 0.394 Uiso 1 1 calc R
H3B H 0.2282 0.1903 1.4219 0.394 Uiso 1 1 calc R
H3C H 0.1939 0.1223 1.3478 0.394 Uiso 1 1 calc R
C4 C 0.0866(2) 0.1761(3) 1.2513(6) 0.141(2) Uani 1 1 d .
H4A H 0.0553 0.2031 1.1914 0.211 Uiso 1 1 calc R
H4B H 0.0695 0.1631 1.3296 0.211 Uiso 1 1 calc R
H4C H 0.0977 0.1324 1.2079 0.211 Uiso 1 1 calc R
C5 C 0.1378(4) 0.2866(3) 1.3609(9) 0.217(5) Uani 1 1 d .
H5A H 0.1116 0.3209 1.3045 0.326 Uiso 1 1 calc R
H5B H 0.1792 0.3075 1.3897 0.326 Uiso 1 1 calc R
H5C H 0.1183 0.2758 1.4373 0.326 Uiso 1 1 calc R
C6 C 0.1816(2) 0.3586(3) 0.9119(4) 0.0841(12) Uani 1 1 d .
C7 C 0.1385(3) 0.4219(3) 0.8583(6) 0.1253(19) Uani 1 1 d .
C8 C 0.0872(4) 0.4266(5) 0.9554(9) 0.240(5) Uani 1 1 d .
H8A H 0.1084 0.4369 1.0444 0.360 Uiso 1 1 calc R
H8B H 0.0649 0.3808 0.9542 0.360 Uiso 1 1 calc R
H8C H 0.0573 0.4651 0.9259 0.360 Uiso 1 1 calc R
C9 C 0.1737(4) 0.4911(3) 0.8625(9) 0.251(5) Uani 1 1 d .
H9A H 0.2049 0.4880 0.8048 0.376 Uiso 1 1 calc R
H9B H 0.1946 0.5004 0.9522 0.376 Uiso 1 1 calc R
H9C H 0.1445 0.5303 0.8334 0.376 Uiso 1 1 calc R
C10 C 0.1007(3) 0.4055(4) 0.7250(6) 0.184(3) Uani 1 1 d .
H10A H 0.1286 0.4037 0.6601 0.277 Uiso 1 1 calc R
H10B H 0.0693 0.4430 0.7010 0.277 Uiso 1 1 calc R
H10C H 0.0799 0.3590 0.7279 0.277 Uiso 1 1 calc R
C11 C 0.1667(2) 0.0730(3) 0.7433(4) 0.0907(13) Uani 1 1 d .
H11A H 0.2059 0.0548 0.7845 0.109 Uiso 1 1 calc R
C12 C 0.1306(2) 0.0300(2) 0.6459(4) 0.0880(13) Uani 1 1 d .
H12A H 0.1457 -0.0152 0.6221 0.106 Uiso 1 1 calc R
C13 C 0.07204(18) 0.0560(2) 0.5855(3) 0.0704(11) Uani 1 1 d .
C14 C 0.05398(18) 0.1240(3) 0.6255(4) 0.0815(12) Uani 1 1 d .
H14A H 0.0150 0.1438 0.5866 0.098 Uiso 1 1 calc R
C15 C 0.09306(19) 0.1624(2) 0.7218(4) 0.0789(12) Uani 1 1 d .
H15A H 0.0796 0.2081 0.7467 0.095 Uiso 1 1 calc R
C16 C 0.02976(17) 0.0128(2) 0.4769(4) 0.0851(13) Uani 1 1 d .
H16A H 0.0184 0.0435 0.3985 0.102 Uiso 1 1 calc R
H16B H 0.0531 -0.0292 0.4520 0.102 Uiso 1 1 calc R

loop_
_atom_site_aniso_label
_atom_site_aniso_U_11
_atom_site_aniso_U_22
_atom_site_aniso_U_33
_atom_site_aniso_U_23
_atom_site_aniso_U_13
_atom_site_aniso_U_12
Cu1 0.0679(3) 0.0786(4) 0.0558(3) -0.0107(2) -0.0063(2) -0.0367(2)
O1 0.0886(19) 0.117(2) 0.0746(19) -0.0237(17) 0.0151(15) -0.0555(17)
O2 0.0869(19) 0.117(2) 0.0643(17) -0.0170(15) 0.0083(14) -0.0577(17)
O3 0.090(2) 0.087(2) 0.093(2) -0.0111(16) -0.0255(16) -0.0208(16)
O4 0.0907(19) 0.0785(19) 0.094(2) -0.0110(16) -0.0159(17) -0.0265(15)
N1 0.067(2) 0.077(2) 0.0571(19) -0.0153(16) 0.0001(16) -0.0332(17)
C1 0.085(3) 0.095(3) 0.065(3) -0.006(2) 0.008(2) -0.035(2)
C2 0.123(4) 0.169(6) 0.083(4) -0.027(4) 0.037(3) -0.079(4)
C3 0.181(7) 0.451(17) 0.147(7) 0.146(9) 0.002(6) -0.088(9)
C4 0.102(4) 0.180(5) 0.151(5) -0.040(4) 0.055(4) -0.066(4)
C5 0.280(10) 0.136(6) 0.293(10) -0.110(6) 0.215(9) -0.081(6)
C6 0.087(3) 0.085(3) 0.074(3) 0.002(2) -0.003(2) -0.016(3)
C7 0.127(5) 0.097(4) 0.131(5) 0.003(3) -0.036(4) 0.007(3)
C8 0.192(8) 0.298(12) 0.225(9) -0.037(8) 0.020(7) 0.109(8)
C9 0.203(7) 0.091(5) 0.400(13) 0.063(6) -0.115(8) -0.030(5)
C10 0.214(7) 0.159(6) 0.145(5) 0.024(5) -0.072(5) 0.029(5)
C11 0.076(3) 0.093(3) 0.091(3) -0.014(3) -0.022(2) -0.025(2)
C12 0.092(3) 0.078(3) 0.084(3) -0.021(2) -0.010(3) -0.026(2)
C13 0.070(3) 0.088(3) 0.051(2) -0.013(2) 0.0040(19) -0.043(2)
C14 0.060(2) 0.106(3) 0.071(3) -0.019(2) -0.0084(19) -0.025(2)
C15 0.065(3) 0.092(3) 0.075(3) -0.024(2) 0.000(2) -0.031(2)
C16 0.084(3) 0.099(3) 0.069(3) -0.025(2) 0.002(2) -0.049(2)

loop_
_atom_type_symbol
_atom_type_description
_atom_type_scat_dispersion_real
_atom_type_scat_dispersion_imag
_atom_type_scat_source
C C 0.0033 0.0016 'International Tables Vol C Tables 4.2.6.8 and 6.1.1.4'
H H 0.0000 0.0000 'International Tables Vol C Tables 4.2.6.8 and 6.1.1.4'
N N 0.0061 0.0033 'International Tables Vol C Tables 4.2.6.8 and 6.1.1.4'
O O 0.0106 0.0060 'International Tables Vol C Tables 4.2.6.8 and 6.1.1.4'
Cu Cu 0.3201 1.2651 'International Tables Vol C Tables 4.2.6.8 and 6.1.1.4'

loop_
_geom_angle_atom_site_label_1
_geom_angle_atom_site_label_2
_geom_angle_atom_site_label_3
_geom_angle
_geom_angle_site_symmetry_1
O3 Cu1 O2 89.95(13) .
O3 Cu1 O1 89.15(13) .
O2 Cu1 O1 168.23(10) .
O3 Cu1 O4 168.27(11) .
O2 Cu1 O4 89.31(12) .
O1 Cu1 O4 89.19(13) .
O3 Cu1 N1 93.52(12) .
O2 Cu1 N1 94.39(10) .
O1 Cu1 N1 97.38(11) .
O4 Cu1 N1 98.22(12) .
C1 O1 Cu1 121.5(2) .
C1 O2 Cu1 125.7(3) 7_557
C6 O3 Cu1 125.7(3) .
C6 O4 Cu1 121.4(3) 7_557
C11 N1 C15 116.8(3) .
C11 N1 Cu1 121.8(3) .
C15 N1 Cu1 121.2(3) .
O2 C1 O1 124.5(4) 7_557
O2 C1 C2 117.4(4) 7_557
O1 C1 C2 118.1(4) .
C5 C2 C4 118.0(6) .
C5 C2 C1 112.6(5) .
C4 C2 C1 113.7(4) .
C5 C2 C3 105.8(6) .
C4 C2 C3 101.0(5) .
C1 C2 C3 103.6(5) .
C2 C3 H3A 109.5 .
C2 C3 H3B 109.5 .
H3A C3 H3B 109.5 .
C2 C3 H3C 109.5 .
H3A C3 H3C 109.5 .
H3B C3 H3C 109.5 .
C2 C4 H4A 109.5 .
C2 C4 H4B 109.5 .
H4A C4 H4B 109.5 .
C2 C4 H4C 109.5 .
H4A C4 H4C 109.5 .
H4B C4 H4C 109.5 .
C2 C5 H5A 109.5 .
C2 C5 H5B 109.5 .
H5A C5 H5B 109.5 .
C2 C5 H5C 109.5 .
H5A C5 H5C 109.5 .
H5B C5 H5C 109.5 .
O4 C6 O3 124.6(4) 7_557
O4 C6 C7 117.7(4) 7_557
O3 C6 C7 117.7(4) .
C9 C7 C10 113.3(6) .
C9 C7 C6 111.8(5) .
C10 C7 C6 112.0(5) .
C9 C7 C8 109.6(6) .
C10 C7 C8 104.8(6) .
C6 C7 C8 104.7(5) .
C7 C8 H8A 109.5 .
C7 C8 H8B 109.5 .
H8A C8 H8B 109.5 .
C7 C8 H8C 109.5 .
H8A C8 H8C 109.5 .
H8B C8 H8C 109.5 .
C7 C9 H9A 109.5 .
C7 C9 H9B 109.5 .
H9A C9 H9B 109.5 .
C7 C9 H9C 109.5 .
H9A C9 H9C 109.5 .
H9B C9 H9C 109.5 .
C7 C10 H10A 109.5 .
C7 C10 H10B 109.5 .
H10A C10 H10B 109.5 .
C7 C10 H10C 109.5 .
H10A C10 H10C 109.5 .
H10B C10 H10C 109.5 .
N1 C11 C12 124.6(4) .
N1 C11 H11A 117.7 .
C12 C11 H11A 117.7 .
C13 C12 C11 118.2(4) .
C13 C12 H12A 120.9 .
C11 C12 H12A 120.9 .
C12 C13 C14 117.0(3) .
C12 C13 C16 121.7(4) .
C14 C13 C16 121.3(4) .
C15 C14 C13 120.5(4) .
C15 C14 H14A 119.8 .
C13 C14 H14A 119.8 .
N1 C15 C14 123.0(4) .
N1 C15 H15A 118.5 .
C14 C15 H15A 118.5 .
C16 C16 C13 111.1(4) 5_556
C16 C16 H16A 109.4 5_556
C13 C16 H16A 109.4 .
C16 C16 H16B 109.4 5_556
C13 C16 H16B 109.4 .
H16A C16 H16B 108.0 .

loop_
_geom_bond_atom_site_label_1
_geom_bond_atom_site_label_2
_geom_bond_distance
_geom_bond_site_symmetry_2
Cu1 O3 1.955(3) .
Cu1 O2 1.959(3) .
Cu1 O1 1.962(3) .
Cu1 O4 1.963(3) .
Cu1 N1 2.178(3) .
O1 C1 1.261(4) .
O2 C1 1.247(4) 7_557
O3 C6 1.263(5) .
O4 C6 1.247(4) 7_557
N1 C11 1.313(5) .
N1 C15 1.324(5) .
C1 O2 1.247(4) 7_557
C1 C2 1.503(6) .
C2 C5 1.412(7) .
C2 C4 1.466(6) .
C2 C3 1.612(10) .
C3 H3A 0.9600 .
C3 H3B 0.9600 .
C3 H3C 0.9600 .
C4 H4A 0.9600 .
C4 H4B 0.9600 .
C4 H4C 0.9600 .
C5 H5A 0.9600 .
C5 H5B 0.9600 .
C5 H5C 0.9600 .
C6 O4 1.247(4) 7_557
C6 C7 1.517(6) .
C7 C9 1.464(7) .
C7 C10 1.485(7) .
C7 C8 1.593(9) .
C8 H8A 0.9600 .
C8 H8B 0.9600 .
C8 H8C 0.9600 .
C9 H9A 0.9600 .
C9 H9B 0.9600 .
C9 H9C 0.9600 .
C10 H10A 0.9600 .
C10 H10B 0.9600 .
C10 H10C 0.9600 .
C11 C12 1.389(5) .
C11 H11A 0.9300 .
C12 C13 1.377(5) .
C12 H12A 0.9300 .
C13 C14 1.382(5) .
C13 C16 1.521(4) .
C14 C15 1.366(5) .
C14 H14A 0.9300 .
C15 H15A 0.9300 .
C16 C16 1.498(7) 5_556
C16 H16A 0.9700 .
C16 H16B 0.9700 .
